data_7151292
loop_
_publ_author_name
'Ooyama, Yousuke'
'Yoshikawa, Shintaro'
'Watanabe, Shigeru'
'Yoshida, Katsuhira'

_publ_section_title
;
 Molecular design of novel non-planar heteropolycyclic fluorophores
 with bulky substituents: convenient synthesis and solid-state
 fluorescence characterization.
;
_journal_issue 18
_journal_name_full 'Organic &amp; biomolecular chemistry'
_journal_page_first 3406
_journal_page_last 3409
_journal_paper_doi 10.1039/b607891e
_journal_volume 4
_journal_year 2006
_chemical_formula_sum 'C36 H35 N O2'
_chemical_formula_weight 513.68
_space_group_IT_number 61
_symmetry_cell_setting orthorhombic
_symmetry_Int_Tables_number 61
_symmetry_space_group_name_Hall '-P 2ac 2ab'
_symmetry_space_group_name_H-M 'P b c a'
_audit_creation_date 'Tue Jan 3 08:05:56 2006'
_audit_creation_method 'by teXsan'
_cell_angle_alpha 90
_cell_angle_beta 90
_cell_angle_gamma 90
_cell_formula_units_Z 8
_cell_length_a 20.947(7)
_cell_length_b 31.759(7)
_cell_length_c 8.758(7)
_cell_measurement_reflns_used 12
_cell_measurement_temperature 296.2
_cell_measurement_theta_max 11.9
_cell_measurement_theta_min 11.0
_cell_volume 5826(5)
_computing_cell_refinement 'MSC/AFC Diffractometer Control'
_computing_data_collection 'MSC/AFC Diffractometer Control'
_computing_data_reduction 'teXsan Ver. 1.11'
_computing_publication_material 'teXsan Ver. 1.11'
_computing_structure_refinement 'teXsan Ver. 1.10'
_computing_structure_solution SIR92
_diffrn_measured_fraction_theta_full 00.9309
_diffrn_measured_fraction_theta_max 0.9309
_diffrn_measurement_device_type 'Rigaku AFC7S'
_diffrn_measurement_method \w-2\q
_diffrn_orient_matrix_UB_11 0.033940
_diffrn_orient_matrix_UB_12 0.021800
_diffrn_orient_matrix_UB_13 0.014200
_diffrn_orient_matrix_UB_21 0.033190
_diffrn_orient_matrix_UB_22 -0.022620
_diffrn_orient_matrix_UB_23 -0.002910
_diffrn_orient_matrix_UB_31 -0.005110
_diffrn_orient_matrix_UB_32 -0.002150
_diffrn_orient_matrix_UB_33 -0.113260
_diffrn_radiation_detector 'scintillation counter'
_diffrn_radiation_monochromator graphite
_diffrn_radiation_source 'Rigaku sealed tube'
_diffrn_radiation_type 'Mo K\a'
_diffrn_radiation_wavelength 0.7107
_diffrn_reflns_limit_h_max 22
_diffrn_reflns_limit_h_min 0
_diffrn_reflns_limit_k_max 37
_diffrn_reflns_limit_k_min 0
_diffrn_reflns_limit_l_max 0
_diffrn_reflns_limit_l_min -10
_diffrn_reflns_number 5385
_diffrn_reflns_theta_full 25.00
_diffrn_reflns_theta_max 25.00
_diffrn_standards_decay_% 1.54
_diffrn_standards_interval_count 150
_diffrn_standards_number 3
_exptl_absorpt_coefficient_mu 0.071
_exptl_absorpt_correction_T_max 0.999
_exptl_absorpt_correction_T_min 0.951
_exptl_crystal_colour yellow
_exptl_crystal_density_diffrn 1.171
_exptl_crystal_density_method 'not measured'
_exptl_crystal_description prismatic
_exptl_crystal_F_000 2192.00
_exptl_crystal_size_max 0.450
_exptl_crystal_size_mid 0.200
_exptl_crystal_size_min 0.100
_refine_diff_density_max 0.83
_refine_diff_density_min -0.87
_refine_ls_extinction_coef 0.0016(3)
_refine_ls_extinction_method 'Zachariasen(1967) type 2 Gaussian isotropic'
_refine_ls_goodness_of_fit_ref 0.999
_refine_ls_matrix_type full
_refine_ls_number_parameters 465
_refine_ls_number_reflns 4786
_refine_ls_R_factor_all 0.19307
_refine_ls_R_factor_gt 0.05528
_refine_ls_shift/su_max 0.0028
_refine_ls_structure_factor_coef Fsqd
_refine_ls_weighting_details 'w = 1/[\s^2^(Fo^2^) + (0.04000(Max(Fo^2^,0) + 2Fc^2^)/3)^2^]'
_refine_ls_weighting_scheme calc
_refine_ls_wR_factor_gt 0.10825
_refine_ls_wR_factor_ref 0.18927
_reflns_number_gt 1284
_reflns_number_total 4786
_reflns_threshold_expression F^2^>2.0\s(F^2^)
_cod_data_source_file b607891e.txt
_cod_data_source_block 3b
_cod_depositor_comments
;
The following automatic conversions were performed:
'_refine_ls_matrix_type' value 'Full' changed to 'full' according to
'/home/saulius/struct/CIF-dictionaries/cif_core.dic' dictionary named
'cif_core.dic' version 2.4.1 from 2010-06-29.

Automatic conversion script
Id: cif_fix_enum 1527 2010-12-29 10:47:43Z saulius 
;
_cod_original_cell_volume 5826(4)
_cod_original_sg_symbol_H-M 'P 21/b 21/c 21/a'
_cod_original_formula_sum ' C36 H35 N O2 '
_cod_database_code 7151292

loop_
_symmetry_equiv_pos_as_xyz
x,y,z
1/2+x,1/2-y,-z
-x,1/2+y,1/2-z
1/2-x,-y,1/2+z
-x,-y,-z
1/2-x,1/2+y,z
x,1/2-y,1/2+z
1/2+x,y,1/2-z

loop_
_atom_site_label
_atom_site_type_symbol
_atom_site_fract_x
_atom_site_fract_y
_atom_site_fract_z
_atom_site_U_iso_or_equiv
_atom_site_adp_type
_atom_site_occupancy
_atom_site_calc_flag
_atom_site_refinement_flags
_atom_site_disorder_assembly
_atom_site_disorder_group
O(1) O 1.0263(2) 0.0275(1) 0.2637(6) 0.090(2) Uani 1.00 d . . .
O(2) O 0.8589(2) 0.1217(1) 0.2286(4) 0.048(1) Uani 1.00 d . . .
N(1) N 0.8541(3) 0.2705(2) 0.1525(6) 0.057(2) Uani 1.00 d . . .
C(1) C 0.9730(3) 0.0416(2) 0.2442(8) 0.063(2) Uani 1.00 d . . .
C(2) C 0.9128(3) 0.0224(2) 0.2974(7) 0.060(2) Uani 1.00 d . . .
C(3) C 0.9039(5) -0.0140(2) 0.3850(9) 0.074(3) Uani 1.00 d . . .
C(4) C 0.8435(6) -0.0253(3) 0.4202(10) 0.086(3) Uani 1.00 d . . .
C(5) C 0.7910(4) -0.0029(3) 0.374(1) 0.079(3) Uani 1.00 d . . .
C(6) C 0.7989(3) 0.0330(2) 0.2829(8) 0.063(2) Uani 1.00 d . . .
C(7) C 0.8601(3) 0.0455(2) 0.2499(7) 0.052(2) Uani 1.00 d . . .
C(8) C 0.8815(3) 0.0832(2) 0.1559(7) 0.046(2) Uani 1.00 d . . .
C(9) C 0.8900(3) 0.1576(2) 0.1731(7) 0.047(2) Uani 1.00 d . . .
C(10) C 0.8570(3) 0.1945(2) 0.1839(7) 0.044(2) Uani 1.00 d . . .
C(11) C 0.8855(3) 0.2324(2) 0.1369(7) 0.051(2) Uani 1.00 d . . .
C(12) C 0.9466(3) 0.2302(2) 0.0689(8) 0.053(2) Uani 1.00 d . . .
C(13) C 0.9785(3) 0.1925(2) 0.0656(8) 0.054(2) Uani 1.00 d . . .
C(14) C 0.9526(3) 0.1549(2) 0.1207(7) 0.049(2) Uani 1.00 d . . .
C(15) C 0.9883(3) 0.1159(2) 0.1382(7) 0.049(2) Uani 1.00 d . . .
C(16) C 0.9534(3) 0.0813(2) 0.1681(7) 0.048(2) Uani 1.00 d . . .
C(17) C 0.8574(3) 0.0809(2) -0.0073(7) 0.047(2) Uani 1.00 d . . .
C(18) C 0.8054(3) 0.1041(2) -0.0562(9) 0.053(2) Uani 1.00 d . . .
C(19) C 0.7851(4) 0.1010(2) -0.206(1) 0.069(3) Uani 1.00 d . . .
C(20) C 0.8154(4) 0.0746(3) -0.3073(10) 0.077(3) Uani 1.00 d . . .
C(21) C 0.8655(4) 0.0508(2) -0.256(1) 0.073(3) Uani 1.00 d . . .
C(22) C 0.8862(4) 0.0540(2) -0.1098(9) 0.065(3) Uani 1.00 d . . .
C(23) C 1.0597(3) 0.1172(2) 0.1345(8) 0.058(2) Uani 1.00 d . . .
C(24) C 1.0939(4) 0.1452(3) 0.2201(10) 0.080(3) Uani 1.00 d . . .
C(25) C 1.1600(4) 0.1459(3) 0.214(1) 0.093(4) Uani 1.00 d . . .
C(26) C 1.1917(4) 0.1188(4) 0.120(1) 0.110(4) Uani 1.00 d . . .
C(27) C 1.1592(4) 0.0901(3) 0.040(1) 0.095(4) Uani 1.00 d . . .
C(28) C 1.0922(4) 0.0887(3) 0.044(1) 0.077(3) Uani 1.00 d . . .
C(29) C 0.8799(4) 0.3093(2) 0.0849(9) 0.062(3) Uani 1.00 d . . .
C(30) C 0.9329(4) 0.3306(2) 0.1756(10) 0.068(3) Uani 1.00 d . . .
C(31) C 0.9690(5) 0.3610(3) 0.074(1) 0.109(4) Uani 1.00 d . . .
C(32) C 1.0229(6) 0.3806(3) 0.153(1) 0.188(6) Uani 1.00 d . . .
C(33) C 0.7993(4) 0.2752(2) 0.2495(10) 0.065(3) Uani 1.00 d . . .
C(34) C 0.7356(4) 0.2720(3) 0.168(1) 0.078(3) Uani 1.00 d . . .
C(35) C 0.6793(5) 0.2778(4) 0.271(1) 0.113(5) Uani 1.00 d . . .
C(36) C 0.6175(4) 0.2747(4) 0.191(1) 0.179(5) Uani 1.00 d . . .
H(1) H 0.945(3) -0.028(2) 0.415(8) 0.11(3) Uiso 1.00 calc . . .
H(2) H 0.837(2) -0.049(2) 0.489(5) 0.04(2) Uiso 1.00 calc . . .
H(3) H 0.751(3) -0.010(2) 0.375(7) 0.06(2) Uiso 1.00 calc . . .
H(4) H 0.7627 0.0482 0.2486 0.0723 Uiso 1.00 calc . . .
H(5) H 0.815(2) 0.196(1) 0.219(5) 0.04(2) Uiso 1.00 calc . . .
H(6) H 0.966(2) 0.253(2) 0.035(7) 0.08(2) Uiso 1.00 calc . . .
H(7) H 1.021(3) 0.191(2) 0.012(6) 0.07(2) Uiso 1.00 calc . . .
H(8) H 0.784(2) 0.122(1) 0.010(5) 0.04(2) Uiso 1.00 calc . . .
H(9) H 0.743(3) 0.118(2) -0.241(7) 0.09(2) Uiso 1.00 calc . . .
H(10) H 0.800(2) 0.074(2) -0.411(6) 0.06(2) Uiso 1.00 calc . . .
H(11) H 0.894(3) 0.032(2) -0.323(8) 0.12(3) Uiso 1.00 calc . . .
H(12) H 0.920(2) 0.040(2) -0.073(6) 0.05(2) Uiso 1.00 calc . . .
H(13) H 1.074(2) 0.161(1) 0.301(5) 0.03(2) Uiso 1.00 calc . . .
H(14) H 1.184(3) 0.169(2) 0.275(8) 0.11(3) Uiso 1.00 calc . . .
H(15) H 1.239(3) 0.123(2) 0.133(7) 0.11(3) Uiso 1.00 calc . . .
H(16) H 1.178(3) 0.075(2) -0.043(6) 0.08(2) Uiso 1.00 calc . . .
H(17) H 1.070(3) 0.072(2) -0.011(7) 0.06(3) Uiso 1.00 calc . . .
H(18) H 0.843(4) 0.329(2) 0.063(9) 0.15(4) Uiso 1.00 calc . . .
H(19) H 0.899(2) 0.301(1) -0.019(6) 0.05(2) Uiso 1.00 calc . . .
H(20) H 0.911(3) 0.347(2) 0.260(7) 0.07(2) Uiso 1.00 calc . . .
H(21) H 0.962(2) 0.308(2) 0.223(6) 0.05(2) Uiso 1.00 calc . . .
H(22) H 0.991(4) 0.346(2) -0.026(10) 0.15(4) Uiso 1.00 calc . . .
H(23) H 0.936(5) 0.388(3) 0.06(1) 0.25(6) Uiso 1.00 calc . . .
H(24) H 1.0428 0.3992 0.0818 0.2131 Uiso 1.00 calc . . .
H(25) H 1.0090 0.3941 0.2383 0.2131 Uiso 1.00 calc . . .
H(26) H 1.0525 0.3584 0.1767 0.2131 Uiso 1.00 calc . . .
H(27) H 0.800(3) 0.304(2) 0.306(7) 0.09(2) Uiso 1.00 calc . . .
H(28) H 0.803(2) 0.256(1) 0.335(5) 0.03(1) Uiso 1.00 calc . . .
H(29) H 0.730(3) 0.243(2) 0.112(9) 0.14(4) Uiso 1.00 calc . . .
H(30) H 0.739(3) 0.297(2) 0.103(7) 0.08(2) Uiso 1.00 calc . . .
H(31) H 0.676(3) 0.311(2) 0.330(8) 0.12(3) Uiso 1.00 calc . . .
H(32) H 0.677(4) 0.255(3) 0.34(1) 0.15(5) Uiso 1.00 calc . . .
H(33) H 0.6175 0.2458 0.1333 0.2077 Uiso 1.00 calc . . .
H(34) H 0.5826 0.2731 0.2541 0.2077 Uiso 1.00 calc . . .
H(35) H 0.6132 0.2942 0.1120 0.2077 Uiso 1.00 calc . . .

loop_
_atom_site_aniso_label
_atom_site_aniso_U_11
_atom_site_aniso_U_22
_atom_site_aniso_U_33
_atom_site_aniso_U_12
_atom_site_aniso_U_13
_atom_site_aniso_U_23
O(1) 0.069(3) 0.082(3) 0.119(4) 0.029(3) -0.010(3) 0.023(3)
O(2) 0.039(2) 0.048(2) 0.056(3) 0.002(2) 0.004(2) -0.008(2)
N(1) 0.064(4) 0.049(4) 0.058(4) 0.003(3) 0.005(3) -0.005(3)
C(1) 0.059(5) 0.062(5) 0.067(5) 0.008(4) -0.004(5) 0.004(4)
C(2) 0.075(5) 0.053(5) 0.053(5) 0.002(4) -0.003(4) 0.003(4)
C(3) 0.081(7) 0.061(6) 0.081(6) 0.010(5) 0.000(5) 0.003(5)
C(4) 0.126(9) 0.054(5) 0.079(6) -0.006(6) 0.018(6) 0.007(5)
C(5) 0.071(7) 0.064(6) 0.101(7) -0.014(6) 0.006(6) -0.012(5)
C(6) 0.072(5) 0.046(4) 0.073(5) -0.011(4) 0.008(4) -0.008(4)
C(7) 0.066(5) 0.040(4) 0.050(4) -0.005(4) 0.004(4) -0.007(4)
C(8) 0.047(4) 0.046(4) 0.044(4) 0.006(3) -0.005(3) -0.013(4)
C(9) 0.037(4) 0.054(4) 0.049(4) 0.000(4) -0.005(3) -0.009(4)
C(10) 0.030(4) 0.050(4) 0.052(4) 0.007(4) -0.001(4) -0.012(3)
C(11) 0.054(4) 0.046(4) 0.053(4) 0.004(4) -0.006(4) -0.005(4)
C(12) 0.055(5) 0.045(4) 0.059(5) -0.003(4) 0.010(4) 0.011(4)
C(13) 0.035(4) 0.066(5) 0.060(5) 0.000(4) 0.008(4) -0.003(4)
C(14) 0.044(4) 0.048(4) 0.054(5) -0.005(4) -0.002(3) 0.000(4)
C(15) 0.046(4) 0.049(4) 0.051(4) 0.007(4) -0.007(4) -0.010(4)
C(16) 0.043(4) 0.044(4) 0.056(4) 0.005(3) -0.010(3) -0.008(4)
C(17) 0.041(4) 0.041(4) 0.059(4) 0.002(3) 0.004(4) -0.009(4)
C(18) 0.055(5) 0.031(4) 0.074(6) 0.005(4) -0.003(4) -0.012(4)
C(19) 0.070(6) 0.057(5) 0.082(7) -0.005(4) -0.024(5) -0.004(5)
C(20) 0.092(7) 0.085(6) 0.053(6) -0.011(5) -0.023(5) 0.000(5)
C(21) 0.066(6) 0.084(6) 0.068(6) 0.007(5) -0.008(5) -0.019(5)
C(22) 0.055(5) 0.070(6) 0.071(6) 0.008(4) -0.016(5) -0.010(5)
C(23) 0.042(4) 0.063(5) 0.069(5) 0.007(4) 0.000(4) 0.001(4)
C(24) 0.049(6) 0.107(7) 0.085(7) 0.006(5) 0.004(5) -0.016(6)
C(25) 0.046(6) 0.088(7) 0.146(9) -0.008(5) -0.015(6) 0.003(7)
C(26) 0.040(6) 0.111(9) 0.18(1) -0.002(6) -0.005(8) 0.028(8)
C(27) 0.058(7) 0.116(8) 0.112(8) 0.031(6) 0.030(6) 0.007(7)
C(28) 0.054(6) 0.084(7) 0.093(7) 0.011(5) 0.006(5) -0.004(6)
C(29) 0.075(6) 0.059(5) 0.053(5) -0.002(5) 0.000(5) 0.006(4)
C(30) 0.070(6) 0.052(5) 0.083(6) -0.001(4) -0.006(5) -0.005(5)
C(31) 0.106(8) 0.080(7) 0.140(9) -0.048(7) 0.013(8) 0.012(8)
C(32) 0.18(1) 0.130(9) 0.26(1) -0.069(9) 0.01(1) 0.029(10)
C(33) 0.076(6) 0.051(5) 0.068(5) 0.016(4) 0.001(5) -0.006(5)
C(34) 0.050(5) 0.085(7) 0.098(7) 0.012(5) -0.009(5) 0.018(6)
C(35) 0.073(7) 0.13(1) 0.134(10) 0.025(7) 0.012(7) 0.020(9)
C(36) 0.067(6) 0.29(2) 0.18(1) 0.026(8) 0.002(7) 0.05(1)

loop_
_atom_type_symbol
_atom_type_description
_atom_type_scat_dispersion_real
_atom_type_scat_dispersion_imag
_atom_type_scat_source
C C 0.003 0.002 'International Tables Vol C Tables 4.2.6.8 and 6.1.1.1'
H H 0.000 0.000 'International Tables Vol C Table 6.1.1.2'
N N 0.006 0.003 'International Tables Vol C Tables 4.2.6.8 and 6.1.1.1'
O O 0.011 0.006 'International Tables Vol C Tables 4.2.6.8 and 6.1.1.1'

loop_
_geom_angle_atom_site_label_1
_geom_angle_atom_site_label_2
_geom_angle_atom_site_label_3
_geom_angle
_geom_angle_site_symmetry_1
_geom_angle_site_symmetry_2
_geom_angle_site_symmetry_3
_geom_angle_publ_flag
C(8) O(2) C(9) 112.3(4) . . . yes
C(11) N(1) C(29) 121.2(6) . . . yes
C(11) N(1) C(33) 121.9(6) . . . yes
C(29) N(1) C(33) 116.4(6) . . . yes
O(1) C(1) C(2) 126.1(6) . . . yes
O(1) C(1) C(16) 129.0(6) . . . yes
C(2) C(1) C(16) 104.8(6) . . . yes
C(1) C(2) C(3) 128.8(7) . . . yes
C(1) C(2) C(7) 111.5(6) . . . yes
C(3) C(2) C(7) 119.6(7) . . . yes
C(2) C(3) C(4) 118.0(8) . . . yes
C(3) C(4) C(5) 123.0(8) . . . yes
C(4) C(5) C(6) 119.7(8) . . . yes
C(5) C(6) C(7) 117.9(7) . . . yes
C(2) C(7) C(6) 121.7(6) . . . yes
C(2) C(7) C(8) 110.0(6) . . . yes
C(6) C(7) C(8) 128.2(6) . . . yes
O(2) C(8) C(7) 109.1(5) . . . yes
O(2) C(8) C(16) 109.1(5) . . . yes
O(2) C(8) C(17) 110.0(5) . . . yes
C(7) C(8) C(16) 103.0(5) . . . yes
C(7) C(8) C(17) 112.0(5) . . . yes
C(16) C(8) C(17) 113.4(5) . . . yes
O(2) C(9) C(10) 116.1(5) . . . yes
O(2) C(9) C(14) 120.2(6) . . . yes
C(10) C(9) C(14) 123.5(6) . . . yes
C(9) C(10) C(11) 120.1(6) . . . yes
N(1) C(11) C(10) 121.2(6) . . . yes
N(1) C(11) C(12) 121.1(6) . . . yes
C(10) C(11) C(12) 117.7(6) . . . yes
C(11) C(12) C(13) 119.6(7) . . . yes
C(12) C(13) C(14) 123.3(6) . . . yes
C(9) C(14) C(13) 115.3(6) . . . yes
C(9) C(14) C(15) 120.2(6) . . . yes
C(13) C(14) C(15) 124.3(6) . . . yes
C(14) C(15) C(16) 115.9(6) . . . yes
C(14) C(15) C(23) 119.2(6) . . . yes
C(16) C(15) C(23) 124.7(6) . . . yes
C(1) C(16) C(8) 109.9(6) . . . yes
C(1) C(16) C(15) 129.2(6) . . . yes
C(8) C(16) C(15) 119.6(6) . . . yes
C(8) C(17) C(18) 121.9(6) . . . yes
C(8) C(17) C(22) 119.8(6) . . . yes
C(18) C(17) C(22) 118.3(7) . . . yes
C(17) C(18) C(19) 119.9(7) . . . yes
C(18) C(19) C(20) 120.9(8) . . . yes
C(19) C(20) C(21) 118.7(8) . . . yes
C(20) C(21) C(22) 120.7(8) . . . yes
C(17) C(22) C(21) 121.5(8) . . . yes
C(15) C(23) C(24) 122.0(7) . . . yes
C(15) C(23) C(28) 119.1(7) . . . yes
C(24) C(23) C(28) 118.9(7) . . . yes
C(23) C(24) C(25) 121.1(9) . . . yes
C(24) C(25) C(26) 119.8(9) . . . yes
C(25) C(26) C(27) 120.0(9) . . . yes
C(26) C(27) C(28) 121.2(10) . . . yes
C(23) C(28) C(27) 118.9(9) . . . yes
N(1) C(29) C(30) 115.5(6) . . . yes
C(29) C(30) C(31) 109.9(8) . . . yes
C(30) C(31) C(32) 112.2(10) . . . yes
N(1) C(33) C(34) 114.6(7) . . . yes
C(33) C(34) C(35) 113.5(8) . . . yes
C(34) C(35) C(36) 113.5(10) . . . yes

loop_
_geom_bond_atom_site_label_1
_geom_bond_atom_site_label_2
_geom_bond_distance
_geom_bond_site_symmetry_1
_geom_bond_site_symmetry_2
_geom_bond_publ_flag
O(1) C(1) 1.215(7) . . yes
O(2) C(8) 1.459(6) . . yes
O(2) C(9) 1.398(6) . . yes
N(1) C(11) 1.383(6) . . yes
N(1) C(29) 1.470(8) . . yes
N(1) C(33) 1.437(8) . . yes
C(1) C(2) 1.475(8) . . yes
C(1) C(16) 1.484(8) . . yes
C(2) C(3) 1.401(9) . . yes
C(2) C(7) 1.390(8) . . yes
C(3) C(4) 1.35(1) . . yes
C(4) C(5) 1.37(1) . . yes
C(5) C(6) 1.400(10) . . yes
C(6) C(7) 1.373(8) . . yes
C(7) C(8) 1.519(8) . . yes
C(8) C(16) 1.511(7) . . yes
C(8) C(17) 1.518(7) . . yes
C(9) C(10) 1.364(7) . . yes
C(9) C(14) 1.393(7) . . yes
C(10) C(11) 1.406(8) . . yes
C(11) C(12) 1.413(8) . . yes
C(12) C(13) 1.372(8) . . yes
C(13) C(14) 1.397(8) . . yes
C(14) C(15) 1.453(7) . . yes
C(15) C(16) 1.347(7) . . yes
C(15) C(23) 1.497(7) . . yes
C(17) C(18) 1.384(8) . . yes
C(17) C(22) 1.378(8) . . yes
C(18) C(19) 1.382(9) . . yes
C(19) C(20) 1.378(9) . . yes
C(20) C(21) 1.369(9) . . yes
C(21) C(22) 1.359(9) . . yes
C(23) C(24) 1.365(9) . . yes
C(23) C(28) 1.385(9) . . yes
C(24) C(25) 1.385(9) . . yes
C(25) C(26) 1.37(1) . . yes
C(26) C(27) 1.34(1) . . yes
C(27) C(28) 1.40(1) . . yes
C(29) C(30) 1.524(9) . . yes
C(30) C(31) 1.51(1) . . yes
C(31) C(32) 1.46(1) . . yes
C(33) C(34) 1.517(10) . . yes
C(34) C(35) 1.50(1) . . yes
C(35) C(36) 1.47(1) . . yes
